data_7113648
loop_
_publ_author_name
'Albrecht, Markus'
'Schmid, S\"oren'
'deGroot, Marita'
'Weis, Patrick'
'Fr\"ohlich, Roland'

_publ_section_title
;
 Self-assembly of an unpolar enantiomerically pure helicate-type
 metalla-cryptand
;
_journal_coden_ASTM CHCOFS
_journal_issue 20
_journal_name_full
;
 Chemical Communications (Cambridge, United Kingdom)
;
_journal_page_first 2526
_journal_page_last 2527
_journal_paper_doi 10.1039/b309026d
_journal_year 2003
_chemical_formula_sum 'C69 H56 Br6 Ga2 O19'
_chemical_formula_weight 1808.04
_space_group_IT_number 19
_symmetry_cell_setting orthorhombic
_symmetry_space_group_name_Hall 'P 2ac 2ab'
_symmetry_space_group_name_H-M 'P 21 21 21'
_atom_sites_solution_hydrogens geom
_atom_sites_solution_primary direct
_atom_sites_solution_secondary difmap
_audit_creation_method SHELXL-97
_cell_angle_alpha 90.00
_cell_angle_beta 90.00
_cell_angle_gamma 90.00
_cell_formula_units_Z 4
_cell_length_a 13.526(1)
_cell_length_b 18.122(1)
_cell_length_c 34.335(1)
_cell_measurement_temperature 198(2)
_cell_volume 8416.1(8)
_computing_cell_refinement 'Collect (Nonius B.V., 1998)'
_computing_data_collection 'Collect (Nonius B.V., 1998)'
_computing_data_reduction 'Denzo-SMN (Otwinowski & Minor, 1997)'
_computing_molecular_graphics 'SCHAKAL (Keller, 1997)'
_computing_publication_material 'SHELXL-97 (Sheldrick, 1997)'
_computing_structure_refinement 'SHELXL-97 (Sheldrick, 1997)'
_computing_structure_solution 'SHELXS-97 (Sheldrick, 1990)'
_diffrn_ambient_temperature 198(2)
_diffrn_measured_fraction_theta_full 0.999
_diffrn_measured_fraction_theta_max 0.999
_diffrn_measurement_device_type 'Nonius KappaCCD'
_diffrn_measurement_method '\w and \f scans'
_diffrn_radiation_monochromator graphite
_diffrn_radiation_source 'rotating anode Nonius FR591'
_diffrn_radiation_type MoK\a
_diffrn_radiation_wavelength 0.71073
_diffrn_reflns_av_R_equivalents 0.0820
_diffrn_reflns_av_sigmaI/netI 0.1067
_diffrn_reflns_limit_h_max 14
_diffrn_reflns_limit_h_min -10
_diffrn_reflns_limit_k_max 19
_diffrn_reflns_limit_k_min -16
_diffrn_reflns_limit_l_max 36
_diffrn_reflns_limit_l_min -29
_diffrn_reflns_number 26673
_diffrn_reflns_theta_full 22.50
_diffrn_reflns_theta_max 22.50
_diffrn_reflns_theta_min 1.62
_exptl_absorpt_coefficient_mu 3.548
_exptl_absorpt_correction_T_max 0.9010
_exptl_absorpt_correction_T_min 0.3698
_exptl_absorpt_correction_type empirical
_exptl_absorpt_process_details 'SORTAV (Blessing, 1995 & 1997)'
_exptl_crystal_colour 'light yellow'
_exptl_crystal_density_diffrn 1.427
_exptl_crystal_density_method 'not measured'
_exptl_crystal_description needle
_exptl_crystal_F_000 3576
_exptl_crystal_size_max 0.35
_exptl_crystal_size_mid 0.06
_exptl_crystal_size_min 0.03
_refine_diff_density_max 1.277
_refine_diff_density_min -0.561
_refine_diff_density_rms 0.200
_refine_ls_abs_structure_details 'Flack H D (1983), Acta Cryst. A39, 876-881'
_refine_ls_abs_structure_Flack 0.013(16)
_refine_ls_extinction_method none
_refine_ls_goodness_of_fit_ref 1.072
_refine_ls_hydrogen_treatment 'refined as riding atoms'
_refine_ls_matrix_type full
_refine_ls_number_parameters 871
_refine_ls_number_reflns 10986
_refine_ls_number_restraints 6
_refine_ls_restrained_S_all 1.072
_refine_ls_R_factor_all 0.1023
_refine_ls_R_factor_gt 0.0694
_refine_ls_shift/su_max 0.000
_refine_ls_shift/su_mean 0.000
_refine_ls_structure_factor_coef Fsqd
_refine_ls_weighting_details 'calc w=1/[\s^2^(Fo^2^)+(0.1146P)^2^+14.7849P] where P=(Fo^2^+2Fc^2^)/3'
_refine_ls_weighting_scheme calc
_refine_ls_wR_factor_gt 0.1845
_refine_ls_wR_factor_ref 0.2033
_reflns_number_gt 8213
_reflns_number_total 10986
_reflns_threshold_expression >2sigma(I)
_cod_duplicate_entry 7104860
_cod_data_source_file b309026d.txt
_cod_data_source_block fro2483
_cod_original_sg_symbol_H-M P212121
_cod_database_code 7113648

loop_
_symmetry_equiv_pos_as_xyz
'x, y, z'
'-x+1/2, -y, z+1/2'
'-x, y+1/2, -z+1/2'
'x+1/2, -y+1/2, -z'

loop_
_atom_site_label
_atom_site_type_symbol
_atom_site_fract_x
_atom_site_fract_y
_atom_site_fract_z
_atom_site_U_iso_or_equiv
_atom_site_adp_type
_atom_site_occupancy
_atom_site_symmetry_multiplicity
_atom_site_calc_flag
_atom_site_refinement_flags
Ga1 Ga 0.94944(9) 1.02978(8) -0.01522(4) 0.0259(4) Uani 1 1 d .
Ga2 Ga 0.74955(10) 0.94724(8) 0.11546(4) 0.0244(3) Uani 1 1 d .
Br11 Br 1.34718(14) 0.79207(12) -0.16848(6) 0.0757(6) Uani 1 1 d .
C12 C 1.2730(11) 0.8336(9) -0.1276(5) 0.049(4) Uani 1 1 d .
C13 C 1.2183(10) 0.8970(10) -0.1338(4) 0.050(4) Uani 1 1 d .
H13 H 1.2186 0.9208 -0.1585 0.061 Uiso 1 1 calc R
C14 C 1.1629(9) 0.9251(8) -0.1030(4) 0.035(3) Uani 1 1 d .
H14 H 1.1242 0.9682 -0.1069 0.042 Uiso 1 1 calc R
C15 C 1.1631(8) 0.8912(7) -0.0669(4) 0.027(3) Uani 1 1 d U
C16 C 1.2185(9) 0.8271(8) -0.0605(4) 0.032(3) Uani 1 1 d .
H16 H 1.2185 0.8037 -0.0357 0.039 Uiso 1 1 calc R
C17 C 1.2740(9) 0.7984(9) -0.0913(5) 0.042(4) Uani 1 1 d .
H17 H 1.3123 0.7550 -0.0877 0.051 Uiso 1 1 calc R
C18 C 1.0990(9) 0.9235(7) -0.0363(4) 0.031(3) Uani 1 1 d .
O19 O 1.0243(6) 0.9595(5) -0.0467(2) 0.031(2) Uani 1 1 d .
C20 C 1.1235(9) 0.9119(8) 0.0043(4) 0.031(3) Uani 1 1 d .
H20 H 1.1813 0.8845 0.0105 0.037 Uiso 1 1 calc R
C21 C 1.0655(10) 0.9393(8) 0.0348(4) 0.032(3) Uani 1 1 d .
O22 O 0.9877(6) 0.9766(5) 0.0319(2) 0.029(2) Uani 1 1 d .
C23 C 1.0959(9) 0.9229(8) 0.0771(4) 0.034(4) Uani 1 1 d .
H23 H 1.0884 0.9685 0.0933 0.040 Uiso 1 1 calc R
O24 O 1.1958(6) 0.8949(5) 0.0806(3) 0.033(2) Uani 1 1 d .
C25 C 1.1959(10) 0.8243(9) 0.1021(4) 0.046(4) Uani 1 1 d .
C26 C 1.2080(12) 0.7621(9) 0.0734(5) 0.059(5) Uani 1 1 d .
H26A H 1.1545 0.7641 0.0542 0.089 Uiso 1 1 calc R
H26B H 1.2054 0.7148 0.0872 0.089 Uiso 1 1 calc R
H26C H 1.2718 0.7669 0.0601 0.089 Uiso 1 1 calc R
C27 C 1.2748(10) 0.8273(9) 0.1326(4) 0.048(4) Uani 1 1 d .
H27A H 1.3399 0.8284 0.1201 0.072 Uiso 1 1 calc R
H27B H 1.2700 0.7836 0.1494 0.072 Uiso 1 1 calc R
H27C H 1.2662 0.8719 0.1484 0.072 Uiso 1 1 calc R
O28 O 1.1005(6) 0.8223(5) 0.1201(3) 0.041(2) Uani 1 1 d .
C29 C 1.0327(9) 0.8574(7) 0.0955(4) 0.032(3) Uani 1 1 d .
H29 H 1.0081 0.8231 0.0749 0.038 Uiso 1 1 calc R
C30 C 0.9461(9) 0.8899(7) 0.1194(4) 0.031(3) Uani 1 1 d .
O31 O 0.8670(6) 0.8938(5) 0.0988(2) 0.026(2) Uani 1 1 d .
C32 C 0.9579(9) 0.9103(8) 0.1570(3) 0.032(3) Uani 1 1 d .
H32 H 1.0225 0.9099 0.1678 0.039 Uiso 1 1 calc R
C33 C 0.8793(10) 0.9316(8) 0.1804(3) 0.032(3) Uani 1 1 d .
O34 O 0.7901(6) 0.9384(5) 0.1693(2) 0.028(2) Uani 1 1 d .
C35 C 0.8961(10) 0.9525(8) 0.2214(4) 0.036(3) Uani 1 1 d .
C36 C 0.8177(11) 0.9747(12) 0.2428(5) 0.072(6) Uani 1 1 d .
H36 H 0.7541 0.9771 0.2312 0.086 Uiso 1 1 calc R
C37 C 0.8297(14) 0.9947(13) 0.2829(5) 0.091(8) Uani 1 1 d .
H37 H 0.7731 1.0043 0.2985 0.109 Uiso 1 1 calc R
C38 C 0.9213(13) 1.0001(9) 0.2988(4) 0.051(4) Uani 1 1 d .
C39 C 0.9981(14) 0.9837(19) 0.2779(5) 0.138(13) Uani 1 1 d .
H39 H 1.0622 0.9877 0.2891 0.165 Uiso 1 1 calc R
C40 C 0.9881(11) 0.9599(15) 0.2387(5) 0.104(9) Uani 1 1 d .
H40 H 1.0458 0.9488 0.2241 0.125 Uiso 1 1 calc R
Br41 Br 0.93625(14) 1.03112(12) 0.35078(4) 0.0701(6) Uani 1 1 d .
Br51 Br 0.8031(2) 1.22324(14) -0.24283(6) 0.1030(9) Uani 1 1 d .
C52 C 0.8136(16) 1.1796(10) -0.1926(5) 0.064(5) Uani 1 1 d .
C53 C 0.9008(14) 1.1611(8) -0.1773(4) 0.051(4) Uani 1 1 d .
H53 H 0.9597 1.1704 -0.1915 0.062 Uiso 1 1 calc R
C54 C 0.9061(11) 1.1284(8) -0.1410(4) 0.044(4) Uani 1 1 d .
H54 H 0.9685 1.1137 -0.1310 0.053 Uiso 1 1 calc R
C55 C 0.8205(9) 1.1168(8) -0.1188(4) 0.032(3) Uani 1 1 d .
C56 C 0.7307(12) 1.1379(9) -0.1346(4) 0.058(5) Uani 1 1 d .
H56 H 0.6716 1.1300 -0.1203 0.069 Uiso 1 1 calc R
C57 C 0.7257(13) 1.1711(9) -0.1718(5) 0.061(5) Uani 1 1 d .
H57 H 0.6644 1.1871 -0.1824 0.073 Uiso 1 1 calc R
C58 C 0.8269(10) 1.0752(8) -0.0813(4) 0.030(3) Uani 1 1 d .
O59 O 0.9118(6) 1.0781(5) -0.0646(2) 0.032(2) Uani 1 1 d .
C60 C 0.7444(9) 1.0382(7) -0.0679(4) 0.031(3) Uani 1 1 d .
H60 H 0.6813 1.0482 -0.0788 0.037 Uiso 1 1 calc R
C61 C 0.7538(9) 0.9853(7) -0.0379(3) 0.026(3) Uani 1 1 d .
O62 O 0.8300(6) 0.9697(5) -0.0181(2) 0.026(2) Uani 1 1 d .
C63 C 0.6625(9) 0.9379(8) -0.0266(3) 0.029(3) Uani 1 1 d .
H63 H 0.6833 0.8858 -0.0216 0.035 Uiso 1 1 calc R
O64 O 0.5903(6) 0.9400(5) -0.0579(2) 0.030(2) Uani 1 1 d .
C65 C 0.4975(9) 0.9234(7) -0.0390(3) 0.026(3) Uani 1 1 d .
C66 C 0.4840(10) 0.8400(7) -0.0360(4) 0.040(4) Uani 1 1 d .
H66A H 0.4864 0.8182 -0.0622 0.060 Uiso 1 1 calc R
H66B H 0.4198 0.8292 -0.0241 0.060 Uiso 1 1 calc R
H66C H 0.5369 0.8191 -0.0200 0.060 Uiso 1 1 calc R
C67 C 0.4172(9) 0.9602(8) -0.0617(4) 0.038(4) Uani 1 1 d .
H67A H 0.4327 1.0127 -0.0647 0.057 Uiso 1 1 calc R
H67B H 0.3543 0.9549 -0.0477 0.057 Uiso 1 1 calc R
H67C H 0.4118 0.9372 -0.0874 0.057 Uiso 1 1 calc R
O68 O 0.5042(5) 0.9563(5) -0.0016(2) 0.033(2) Uani 1 1 d .
C69 C 0.6051(8) 0.9677(7) 0.0084(3) 0.025(3) Uani 1 1 d .
H69 H 0.6172 1.0221 0.0103 0.029 Uiso 1 1 calc R
C70 C 0.6354(9) 0.9329(7) 0.0461(3) 0.028(3) Uani 1 1 d .
O71 O 0.7143(5) 0.9590(5) 0.0604(2) 0.028(2) Uani 1 1 d .
C72 C 0.5739(9) 0.8752(7) 0.0628(3) 0.029(3) Uani 1 1 d .
H72 H 0.5138 0.8626 0.0501 0.035 Uiso 1 1 calc R
C73 C 0.6002(9) 0.8373(7) 0.0973(4) 0.025(3) Uani 1 1 d .
O74 O 0.6741(6) 0.8543(5) 0.1186(2) 0.029(2) Uani 1 1 d .
C75 C 0.5398(8) 0.7765(6) 0.1106(3) 0.022(3) Uani 1 1 d .
C76 C 0.5427(9) 0.7580(7) 0.1483(4) 0.032(3) Uani 1 1 d .
H76 H 0.5821 0.7862 0.1657 0.038 Uiso 1 1 calc R
C77 C 0.4895(11) 0.6986(9) 0.1624(5) 0.051(4) Uani 1 1 d .
H77 H 0.4893 0.6878 0.1895 0.062 Uiso 1 1 calc R
C78 C 0.4369(10) 0.6554(8) 0.1371(5) 0.049(4) Uani 1 1 d .
C79 C 0.4330(10) 0.6745(8) 0.0977(4) 0.039(4) Uani 1 1 d .
H79 H 0.3957 0.6460 0.0797 0.047 Uiso 1 1 calc R
C80 C 0.4840(9) 0.7353(7) 0.0858(4) 0.032(3) Uani 1 1 d .
H80 H 0.4805 0.7495 0.0592 0.038 Uiso 1 1 calc R
Br81 Br 0.3695(2) 0.56990(13) 0.15410(7) 0.1033(9) Uani 1 1 d .
Br91 Br 1.53555(10) 1.19128(9) 0.03560(5) 0.0489(4) Uani 1 1 d .
C92 C 1.3960(9) 1.1770(8) 0.0296(4) 0.036(4) Uani 1 1 d .
C93 C 1.3315(9) 1.2342(7) 0.0377(4) 0.034(3) Uani 1 1 d .
H93 H 1.3555 1.2808 0.0462 0.041 Uiso 1 1 calc R
C94 C 1.2318(10) 1.2220(8) 0.0332(4) 0.036(3) Uani 1 1 d .
H94 H 1.1861 1.2602 0.0391 0.043 Uiso 1 1 calc R
C95 C 1.1966(9) 1.1531(7) 0.0197(4) 0.029(3) Uani 1 1 d .
C96 C 1.2636(10) 1.0978(8) 0.0121(4) 0.039(4) Uani 1 1 d .
H96 H 1.2410 1.0512 0.0031 0.047 Uiso 1 1 calc R
C97 C 1.3644(9) 1.1099(9) 0.0175(4) 0.043(4) Uani 1 1 d .
H97 H 1.4105 1.0715 0.0126 0.052 Uiso 1 1 calc R
C98 C 1.0900(8) 1.1342(7) 0.0144(4) 0.029(3) Uani 1 1 d .
O99 O 1.0696(5) 1.0882(5) -0.0119(2) 0.0240(19) Uani 1 1 d .
C100 C 1.0185(9) 1.1686(7) 0.0379(4) 0.032(3) Uani 1 1 d .
H100 H 1.0400 1.2053 0.0558 0.038 Uiso 1 1 calc R
C101 C 0.9186(9) 1.1522(7) 0.0366(4) 0.025(3) Uani 1 1 d .
O102 O 0.8786(6) 1.1026(5) 0.0155(2) 0.026(2) Uani 1 1 d .
C103 C 0.8469(9) 1.1960(8) 0.0621(4) 0.033(3) Uani 1 1 d .
H103 H 0.7793 1.1945 0.0503 0.039 Uiso 1 1 calc R
O104 O 0.8773(6) 1.2697(5) 0.0664(3) 0.038(2) Uani 1 1 d .
C105 C 0.8432(11) 1.2960(8) 0.1024(4) 0.044(4) Uani 1 1 d .
C106 C 0.9304(13) 1.3295(10) 0.1213(5) 0.073(6) Uani 1 1 d .
H10A H 0.9114 1.3494 0.1467 0.109 Uiso 1 1 calc R
H10B H 0.9560 1.3694 0.1048 0.109 Uiso 1 1 calc R
H10C H 0.9817 1.2918 0.1247 0.109 Uiso 1 1 calc R
C107 C 0.7503(14) 1.3461(11) 0.0959(5) 0.084(7) Uani 1 1 d .
H10D H 0.6965 1.3164 0.0850 0.126 Uiso 1 1 calc R
H10E H 0.7670 1.3860 0.0779 0.126 Uiso 1 1 calc R
H10F H 0.7294 1.3671 0.1209 0.126 Uiso 1 1 calc R
O108 O 0.8095(6) 1.2348(5) 0.1237(3) 0.035(2) Uani 1 1 d .
C109 C 0.8417(9) 1.1695(8) 0.1044(4) 0.035(3) Uani 1 1 d .
H109 H 0.9102 1.1577 0.1135 0.042 Uiso 1 1 calc R
C110 C 0.7750(9) 1.1035(8) 0.1131(4) 0.029(3) Uani 1 1 d .
O111 O 0.8184(6) 1.0421(5) 0.1122(2) 0.026(2) Uani 1 1 d .
C112 C 0.6738(9) 1.1189(7) 0.1173(4) 0.032(3) Uani 1 1 d .
H112 H 0.6518 1.1684 0.1146 0.039 Uiso 1 1 calc R
C113 C 0.6046(8) 1.0637(7) 0.1253(4) 0.027(3) Uani 1 1 d .
O114 O 0.6273(6) 0.9961(5) 0.1303(2) 0.029(2) Uani 1 1 d .
C115 C 0.4959(9) 1.0803(8) 0.1269(4) 0.033(3) Uani 1 1 d .
C116 C 0.4592(10) 1.1509(8) 0.1341(4) 0.044(4) Uani 1 1 d .
H116 H 0.5029 1.1910 0.1387 0.053 Uiso 1 1 calc R
C117 C 0.3594(10) 1.1614(9) 0.1343(5) 0.049(4) Uani 1 1 d .
H117 H 0.3333 1.2092 0.1392 0.059 Uiso 1 1 calc R
C118 C 0.2952(9) 1.1022(8) 0.1275(4) 0.037(4) Uani 1 1 d .
C119 C 0.3313(9) 1.0353(8) 0.1197(5) 0.046(4) Uani 1 1 d .
H119 H 0.2869 0.9958 0.1148 0.056 Uiso 1 1 calc R
C120 C 0.4303(9) 1.0228(8) 0.1185(4) 0.043(4) Uani 1 1 d .
H120 H 0.4549 0.9752 0.1120 0.052 Uiso 1 1 calc R
Br12 Br 0.15626(10) 1.12061(10) 0.12941(6) 0.0606(5) Uani 1 1 d .
O1 O 0.8499(8) 0.8263(6) 0.0186(3) 0.056(3) Uani 1 1 d .

loop_
_atom_site_aniso_label
_atom_site_aniso_U_11
_atom_site_aniso_U_22
_atom_site_aniso_U_33
_atom_site_aniso_U_23
_atom_site_aniso_U_13
_atom_site_aniso_U_12
Ga1 0.0195(7) 0.0277(8) 0.0304(8) -0.0008(7) -0.0023(6) -0.0010(6)
Ga2 0.0200(7) 0.0267(8) 0.0264(7) 0.0016(6) -0.0031(6) -0.0009(6)
Br11 0.0700(12) 0.0948(16) 0.0624(11) -0.0342(11) 0.0205(10) 0.0136(11)
C12 0.038(9) 0.056(11) 0.054(10) -0.032(9) -0.012(8) -0.004(8)
C13 0.039(9) 0.074(13) 0.038(9) -0.013(9) 0.003(7) 0.014(9)
C14 0.019(7) 0.045(9) 0.041(9) -0.001(7) -0.003(6) 0.009(7)
C15 0.014(5) 0.035(7) 0.033(6) -0.007(6) -0.008(5) -0.011(5)
C16 0.025(7) 0.044(9) 0.028(7) -0.012(7) -0.004(6) 0.000(7)
C17 0.018(7) 0.046(10) 0.063(11) -0.014(8) 0.003(7) -0.005(7)
C18 0.025(8) 0.028(8) 0.041(9) -0.001(7) -0.004(7) -0.012(7)
O19 0.028(5) 0.029(6) 0.036(5) -0.004(4) -0.006(4) -0.001(4)
C20 0.022(7) 0.038(9) 0.034(8) -0.002(7) 0.004(6) 0.002(6)
C21 0.032(8) 0.033(8) 0.030(7) 0.013(7) -0.001(7) -0.014(7)
O22 0.013(4) 0.035(6) 0.039(5) -0.002(4) -0.004(4) 0.000(4)
C23 0.017(7) 0.045(9) 0.038(8) -0.014(7) -0.020(6) 0.008(6)
O24 0.021(5) 0.041(6) 0.039(5) 0.005(5) -0.015(4) 0.000(4)
C25 0.036(9) 0.066(12) 0.036(9) -0.006(8) -0.008(7) 0.011(8)
C26 0.047(10) 0.052(11) 0.078(12) -0.018(10) -0.020(9) 0.018(8)
C27 0.038(9) 0.059(11) 0.046(9) -0.002(8) -0.024(7) 0.006(8)
O28 0.028(5) 0.044(6) 0.051(6) 0.010(5) 0.011(5) 0.007(5)
C29 0.027(7) 0.032(8) 0.035(8) 0.016(6) 0.000(6) 0.013(7)
C30 0.022(7) 0.029(8) 0.040(8) 0.006(7) -0.003(7) 0.009(6)
O31 0.020(5) 0.034(5) 0.024(5) -0.003(4) -0.008(4) 0.006(4)
C32 0.015(6) 0.055(9) 0.027(8) -0.016(7) -0.004(6) 0.001(7)
C33 0.035(8) 0.042(9) 0.021(7) 0.014(6) -0.011(6) -0.004(7)
O34 0.025(5) 0.034(5) 0.025(4) 0.007(4) -0.008(4) -0.001(4)
C35 0.035(8) 0.037(9) 0.036(8) -0.001(7) -0.003(7) 0.002(7)
C36 0.034(9) 0.128(18) 0.053(11) -0.035(12) -0.014(8) 0.016(10)
C37 0.048(11) 0.16(2) 0.067(13) -0.045(14) -0.014(10) 0.012(13)
C38 0.063(11) 0.061(11) 0.030(8) 0.009(8) 0.001(8) -0.005(9)
C39 0.038(11) 0.33(4) 0.047(12) -0.028(18) -0.017(10) -0.003(17)
C40 0.025(9) 0.23(3) 0.055(12) -0.045(16) -0.018(8) 0.028(13)
Br41 0.0853(13) 0.0923(15) 0.0327(8) -0.0104(9) -0.0078(9) -0.0141(12)
Br51 0.148(2) 0.1101(19) 0.0509(12) 0.0438(12) -0.0129(12) -0.0193(16)
C52 0.098(15) 0.050(12) 0.045(10) 0.008(9) 0.015(11) -0.014(11)
C53 0.073(12) 0.032(9) 0.048(11) 0.008(8) 0.016(9) 0.001(9)
C54 0.047(9) 0.035(9) 0.051(10) 0.015(8) -0.008(8) 0.007(8)
C55 0.026(7) 0.040(9) 0.029(7) 0.006(7) -0.007(6) 0.001(6)
C56 0.062(11) 0.065(12) 0.047(10) 0.015(9) -0.017(9) -0.015(9)
C57 0.071(12) 0.056(11) 0.055(11) 0.019(9) -0.036(10) -0.022(9)
C58 0.035(9) 0.036(9) 0.020(7) -0.003(6) -0.005(6) 0.007(7)
O59 0.027(5) 0.030(6) 0.038(5) 0.002(4) 0.006(4) -0.004(4)
C60 0.022(7) 0.029(8) 0.041(8) 0.001(7) 0.008(6) 0.002(7)
C61 0.016(6) 0.035(8) 0.026(7) -0.009(6) 0.005(6) 0.002(6)
O62 0.020(4) 0.027(5) 0.030(5) 0.002(4) -0.006(4) 0.001(4)
C63 0.026(7) 0.036(8) 0.026(7) -0.012(6) -0.004(6) -0.014(6)
O64 0.024(5) 0.048(6) 0.018(4) 0.003(4) -0.011(4) -0.006(4)
C65 0.020(7) 0.039(9) 0.020(7) -0.003(6) 0.002(6) -0.004(6)
C66 0.037(8) 0.033(9) 0.050(9) -0.004(7) -0.001(7) -0.005(7)
C67 0.032(7) 0.048(10) 0.035(8) 0.006(7) -0.001(6) -0.014(7)
O68 0.010(4) 0.054(7) 0.034(5) -0.004(5) -0.001(4) 0.004(4)
C69 0.021(7) 0.028(8) 0.025(7) 0.002(6) 0.008(6) -0.004(6)
C70 0.025(7) 0.034(8) 0.024(7) 0.001(6) -0.007(6) 0.008(6)
O71 0.016(4) 0.042(6) 0.025(4) 0.010(4) -0.004(4) -0.005(4)
C72 0.023(7) 0.040(9) 0.025(7) -0.011(7) 0.002(6) -0.007(6)
C73 0.014(7) 0.025(8) 0.037(8) -0.003(6) -0.004(6) 0.010(6)
O74 0.025(5) 0.024(5) 0.037(5) 0.005(4) -0.002(4) 0.001(4)
C75 0.019(6) 0.020(7) 0.028(7) -0.006(6) 0.007(6) -0.009(6)
C76 0.026(7) 0.030(8) 0.039(8) -0.003(7) 0.003(6) -0.008(7)
C77 0.044(9) 0.053(11) 0.057(10) -0.009(9) 0.012(8) 0.008(9)
C78 0.032(9) 0.033(9) 0.083(13) 0.002(9) 0.021(9) -0.017(7)
C79 0.028(8) 0.036(9) 0.052(10) -0.008(8) 0.011(7) 0.008(7)
C80 0.029(8) 0.020(8) 0.046(8) 0.012(7) 0.012(7) 0.002(6)
Br81 0.136(2) 0.0703(15) 0.1035(18) 0.0088(13) 0.0278(15) -0.0661(15)
Br91 0.0214(7) 0.0626(11) 0.0625(10) 0.0154(9) -0.0064(7) -0.0101(7)
C92 0.024(7) 0.044(10) 0.039(8) 0.000(7) -0.006(6) -0.010(7)
C93 0.023(7) 0.024(8) 0.055(9) -0.010(7) -0.010(7) 0.002(6)
C94 0.031(8) 0.034(9) 0.044(8) -0.010(7) 0.011(7) 0.000(7)
C95 0.017(7) 0.034(9) 0.034(8) 0.000(7) -0.001(6) -0.001(6)
C96 0.038(9) 0.037(9) 0.043(8) -0.011(7) -0.001(7) -0.010(7)
C97 0.014(7) 0.055(11) 0.060(10) 0.000(9) 0.004(7) 0.006(7)
C98 0.016(7) 0.030(8) 0.040(8) 0.013(7) 0.002(6) -0.001(6)
O99 0.016(4) 0.030(5) 0.026(5) -0.010(4) 0.002(4) -0.003(4)
C100 0.037(9) 0.023(8) 0.035(8) -0.011(6) 0.005(7) 0.001(6)
C101 0.018(7) 0.016(7) 0.042(8) 0.011(7) 0.012(6) 0.004(6)
O102 0.020(4) 0.027(5) 0.032(5) 0.004(4) -0.002(4) 0.000(4)
C103 0.022(7) 0.045(10) 0.031(8) -0.005(7) -0.001(6) 0.002(7)
O104 0.038(5) 0.021(5) 0.053(6) -0.007(5) 0.021(5) -0.004(4)
C105 0.054(10) 0.026(9) 0.053(10) -0.015(8) 0.016(8) -0.013(8)
C106 0.085(13) 0.058(12) 0.076(13) 0.003(10) 0.007(11) -0.041(10)
C107 0.091(15) 0.099(16) 0.063(12) -0.014(11) 0.025(11) 0.057(14)
O108 0.037(5) 0.027(6) 0.042(6) -0.012(5) 0.013(4) -0.009(4)
C109 0.013(7) 0.046(9) 0.047(9) -0.010(7) 0.003(6) 0.006(6)
C110 0.030(8) 0.032(9) 0.024(7) -0.009(6) 0.007(6) -0.015(7)
O111 0.022(4) 0.021(5) 0.035(5) -0.005(4) 0.001(4) -0.002(4)
C112 0.024(7) 0.030(8) 0.043(8) -0.006(7) 0.000(6) 0.002(6)
C113 0.020(7) 0.022(8) 0.038(8) -0.003(6) -0.009(6) -0.008(6)
O114 0.022(5) 0.028(6) 0.036(5) 0.001(4) 0.007(4) 0.004(4)
C115 0.028(7) 0.048(10) 0.024(7) 0.012(7) -0.008(6) 0.002(7)
C116 0.037(8) 0.030(9) 0.065(10) -0.017(8) -0.006(8) 0.005(7)
C117 0.033(9) 0.044(10) 0.071(11) -0.019(9) 0.004(8) 0.018(8)
C118 0.017(7) 0.045(10) 0.050(9) -0.011(8) 0.000(7) 0.005(7)
C119 0.017(7) 0.041(10) 0.081(11) -0.025(9) -0.008(7) -0.010(7)
C120 0.028(8) 0.041(9) 0.060(10) -0.009(8) 0.002(7) -0.002(7)
Br12 0.0229(8) 0.0723(13) 0.0867(13) -0.0068(10) 0.0001(8) 0.0074(8)
O1 0.067(7) 0.041(7) 0.059(7) -0.007(6) -0.008(6) 0.000(6)

loop_
_atom_type_symbol
_atom_type_description
_atom_type_scat_dispersion_real
_atom_type_scat_dispersion_imag
_atom_type_scat_source
C C 0.0033 0.0016 'International Tables Vol C Tables 4.2.6.8 and 6.1.1.4'
H H 0.0000 0.0000 'International Tables Vol C Tables 4.2.6.8 and 6.1.1.4'
O O 0.0106 0.0060 'International Tables Vol C Tables 4.2.6.8 and 6.1.1.4'
Ga Ga 0.2307 1.6083 'International Tables Vol C Tables 4.2.6.8 and 6.1.1.4'
Br Br -0.2901 2.4595 'International Tables Vol C Tables 4.2.6.8 and 6.1.1.4'

loop_
_geom_angle_atom_site_label_1
_geom_angle_atom_site_label_2
_geom_angle_atom_site_label_3
_geom_angle
O102 Ga1 O99 90.6(3)
O102 Ga1 O19 177.7(4)
O99 Ga1 O19 87.3(3)
O102 Ga1 O22 91.0(3)
O99 Ga1 O22 90.0(3)
O19 Ga1 O22 90.0(4)
O102 Ga1 O62 89.9(3)
O99 Ga1 O62 179.0(4)
O19 Ga1 O62 92.2(3)
O22 Ga1 O62 89.2(3)
O102 Ga1 O59 92.1(3)
O99 Ga1 O59 91.4(3)
O19 Ga1 O59 87.0(4)
O22 Ga1 O59 176.6(4)
O62 Ga1 O59 89.4(3)
O34 Ga2 O31 90.5(3)
O34 Ga2 O114 91.6(3)
O31 Ga2 O114 176.4(4)
O34 Ga2 O71 177.2(3)
O31 Ga2 O71 88.2(3)
O114 Ga2 O71 89.8(3)
O34 Ga2 O111 89.6(3)
O31 Ga2 O111 91.8(3)
O114 Ga2 O111 91.1(3)
O71 Ga2 O111 88.0(3)
O34 Ga2 O74 91.3(3)
O31 Ga2 O74 90.8(3)
O114 Ga2 O74 86.2(3)
O71 Ga2 O74 91.1(4)
O111 Ga2 O74 177.2(3)
C13 C12 C17 121.4(14)
C13 C12 Br11 120.2(13)
C17 C12 Br11 118.5(12)
C12 C13 C14 118.3(15)
C15 C14 C13 121.1(14)
C14 C15 C16 120.8(12)
C14 C15 C18 117.4(12)
C16 C15 C18 121.8(12)
C15 C16 C17 118.4(13)
C12 C17 C16 120.0(14)
O19 C18 C20 122.3(12)
O19 C18 C15 118.2(12)
C20 C18 C15 119.5(12)
C18 O19 Ga1 126.7(8)
C21 C20 C18 122.7(12)
O22 C21 C20 127.1(12)
O22 C21 C23 113.7(11)
C20 C21 C23 119.2(12)
C21 O22 Ga1 123.6(8)
O24 C23 C21 113.3(11)
O24 C23 C29 101.9(10)
C21 C23 C29 112.0(10)
C23 O24 C25 110.3(10)
O28 C25 O24 103.7(11)
O28 C25 C26 111.2(13)
O24 C25 C26 108.7(12)
O28 C25 C27 110.0(12)
O24 C25 C27 108.6(12)
C26 C25 C27 114.1(13)
C29 O28 C25 108.6(10)
O28 C29 C30 110.5(10)
O28 C29 C23 103.1(10)
C30 C29 C23 109.5(10)
O31 C30 C32 127.5(12)
O31 C30 C29 111.1(11)
C32 C30 C29 121.4(11)
C30 O31 Ga2 123.0(8)
C30 C32 C33 122.6(12)
O34 C33 C32 125.6(11)
O34 C33 C35 114.0(12)
C32 C33 C35 120.4(11)
C33 O34 Ga2 124.2(8)
C36 C35 C40 116.3(14)
C36 C35 C33 118.3(12)
C40 C35 C33 125.0(13)
C35 C36 C37 120.6(15)
C38 C37 C36 120.5(17)
C39 C38 C37 119.5(16)
C39 C38 Br41 120.4(13)
C37 C38 Br41 120.0(13)
C38 C39 C40 121.1(16)
C35 C40 C39 121.5(16)
C53 C52 C57 121.7(16)
C53 C52 Br51 121.8(14)
C57 C52 Br51 116.5(15)
C52 C53 C54 120.6(16)
C53 C54 C55 120.8(14)
C56 C55 C54 117.9(13)
C56 C55 C58 121.9(12)
C54 C55 C58 119.8(11)
C55 C56 C57 120.9(16)
C52 C57 C56 118.0(16)
O59 C58 C60 126.4(12)
O59 C58 C55 114.6(12)
C60 C58 C55 119.0(12)
C58 O59 Ga1 126.6(8)
C58 C60 C61 120.0(12)
O62 C61 C60 128.1(11)
O62 C61 C63 113.0(11)
C60 C61 C63 119.0(11)
C61 O62 Ga1 125.2(8)
O64 C63 C69 103.4(9)
O64 C63 C61 109.6(10)
C69 C63 C61 113.7(10)
C65 O64 C63 104.2(8)
O68 C65 O64 105.3(9)
O68 C65 C67 109.3(11)
O64 C65 C67 107.8(10)
O68 C65 C66 111.3(10)
O64 C65 C66 109.9(11)
C67 C65 C66 112.9(11)
C69 O68 C65 110.0(8)
O68 C69 C70 114.2(10)
O68 C69 C63 104.1(9)
C70 C69 C63 113.0(10)
O71 C70 C72 126.7(11)
O71 C70 C69 114.1(11)
C72 C70 C69 119.2(11)
C70 O71 Ga2 122.6(8)
C73 C72 C70 122.4(11)
O74 C73 C72 124.0(12)
O74 C73 C75 116.5(11)
C72 C73 C75 119.5(11)
C73 O74 Ga2 125.5(8)
C76 C75 C80 119.0(12)
C76 C75 C73 118.6(11)
C80 C75 C73 122.3(11)
C75 C76 C77 121.2(13)
C78 C77 C76 119.5(15)
C77 C78 C79 119.5(14)
C77 C78 Br81 121.5(13)
C79 C78 Br81 119.0(12)
C80 C79 C78 118.1(14)
C75 C80 C79 122.5(13)
C97 C92 C93 122.4(12)
C97 C92 Br91 117.7(11)
C93 C92 Br91 119.9(10)
C94 C93 C92 118.3(12)
C93 C94 C95 120.6(12)
C96 C95 C94 118.9(11)
C96 C95 C98 116.5(12)
C94 C95 C98 124.5(12)
C95 C96 C97 120.3(13)
C92 C97 C96 119.4(14)
O99 C98 C100 123.7(11)
O99 C98 C95 116.8(11)
C100 C98 C95 119.5(12)
C98 O99 Ga1 125.8(7)
C101 C100 C98 123.9(12)
O102 C101 C100 125.8(11)
O102 C101 C103 115.0(10)
C100 C101 C103 119.3(12)
C101 O102 Ga1 125.3(7)
O104 C103 C101 111.6(10)
O104 C103 C109 102.2(10)
C101 C103 C109 114.2(11)
C105 O104 C103 108.6(10)
O104 C105 O108 107.2(10)
O104 C105 C106 105.3(12)
O108 C105 C106 110.8(13)
O104 C105 C107 109.6(13)
O108 C105 C107 105.7(12)
C106 C105 C107 117.8(14)
C105 O108 C109 108.5(10)
O108 C109 C110 112.3(10)
O108 C109 C103 101.2(11)
C110 C109 C103 117.2(11)
O111 C110 C112 129.4(12)
O111 C110 C109 114.3(10)
C112 C110 C109 116.0(12)
C110 O111 Ga2 123.5(7)
C110 C112 C113 122.0(12)
O114 C113 C112 123.5(11)
O114 C113 C115 115.1(11)
C112 C113 C115 121.3(12)
C113 O114 Ga2 127.5(8)
C116 C115 C120 119.7(12)
C116 C115 C113 122.6(13)
C120 C115 C113 117.6(13)
C117 C116 C115 118.8(14)
C116 C117 C118 120.4(13)
C119 C118 C117 120.2(12)
C119 C118 Br12 121.7(10)
C117 C118 Br12 118.1(10)
C118 C119 C120 121.3(13)
C119 C120 C115 119.6(14)

loop_
_geom_bond_atom_site_label_1
_geom_bond_atom_site_label_2
_geom_bond_distance
Ga1 O102 1.943(8)
Ga1 O99 1.943(8)
Ga1 O19 1.954(9)
Ga1 O22 1.953(8)
Ga1 O62 1.950(8)
Ga1 O59 1.975(9)
Ga2 O34 1.936(8)
Ga2 O31 1.947(8)
Ga2 O114 1.943(8)
Ga2 O71 1.962(8)
Ga2 O111 1.959(8)
Ga2 O74 1.971(8)
Br11 C12 1.881(15)
C12 C13 1.38(2)
C12 C17 1.40(2)
C13 C14 1.392(18)
C14 C15 1.384(18)
C15 C16 1.400(18)
C15 C18 1.484(18)
C16 C17 1.398(18)
C18 O19 1.256(15)
C18 C20 1.448(18)
C20 C21 1.398(18)
C21 O22 1.254(15)
C21 C23 1.540(18)
C23 O24 1.449(14)
C23 C29 1.594(19)
O24 C25 1.477(18)
C25 O28 1.431(16)
C25 C26 1.51(2)
C25 C27 1.497(18)
O28 C29 1.399(15)
C29 C30 1.546(18)
C30 O31 1.285(14)
C30 C32 1.352(18)
C32 C33 1.387(18)
C33 O34 1.271(14)
C33 C35 1.476(18)
C35 C36 1.35(2)
C35 C40 1.39(2)
C36 C37 1.43(2)
C37 C38 1.36(2)
C38 C39 1.30(2)
C38 Br41 1.882(15)
C39 C40 1.42(3)
Br51 C52 1.902(17)
C52 C53 1.33(2)
C52 C57 1.39(2)
C53 C54 1.38(2)
C54 C55 1.403(19)
C55 C56 1.38(2)
C55 C58 1.495(18)
C56 C57 1.41(2)
C58 O59 1.284(14)
C58 C60 1.382(18)
C60 C61 1.411(17)
C61 O62 1.266(14)
C61 C63 1.555(17)
C63 O64 1.452(14)
C63 C69 1.531(16)
O64 C65 1.445(14)
C65 O68 1.418(14)
C65 C67 1.493(18)
C65 C66 1.526(18)
O68 C69 1.424(14)
C69 C70 1.496(17)
C70 O71 1.267(14)
C70 C72 1.454(18)
C72 C73 1.416(18)
C73 O74 1.277(14)
C73 C75 1.446(17)
C75 C76 1.339(17)
C75 C80 1.359(17)
C76 C77 1.38(2)
C77 C78 1.37(2)
C78 C79 1.40(2)
C78 Br81 1.891(14)
C79 C80 1.363(19)
Br91 C92 1.916(13)
C92 C97 1.36(2)
C92 C93 1.383(18)
C93 C94 1.376(18)
C94 C95 1.414(19)
C95 C96 1.375(18)
C95 C98 1.493(17)
C96 C97 1.393(18)
C98 O99 1.261(15)
C98 C100 1.407(17)
C100 C101 1.384(17)
C101 O102 1.274(15)
C101 C103 1.529(17)
C103 O104 1.405(16)
C103 C109 1.532(18)
O104 C105 1.404(16)
C105 O108 1.403(16)
C105 C106 1.48(2)
C105 C107 1.57(2)
O108 C109 1.423(15)
C109 C110 1.529(18)
C110 O111 1.257(15)
C110 C112 1.404(17)
C112 C113 1.399(17)
C113 O114 1.274(14)
C113 C115 1.502(17)
C115 C116 1.395(19)
C115 C120 1.398(19)
C116 C117 1.363(19)
C117 C118 1.40(2)
C118 C119 1.334(19)
C118 Br12 1.909(12)
C119 C120 1.360(18)

loop_
_geom_torsion_atom_site_label_1
_geom_torsion_atom_site_label_2
_geom_torsion_atom_site_label_3
_geom_torsion_atom_site_label_4
_geom_torsion
C17 C12 C13 C14 -1(2)
Br11 C12 C13 C14 178.7(10)
C12 C13 C14 C15 1(2)
C13 C14 C15 C16 -1(2)
C13 C14 C15 C18 -177.9(12)
C14 C15 C16 C17 0.2(18)
C18 C15 C16 C17 177.4(11)
C13 C12 C17 C16 0(2)
Br11 C12 C17 C16 -179.0(9)
C15 C16 C17 C12 -0.1(18)
C14 C15 C18 O19 25.6(17)
C16 C15 C18 O19 -151.7(11)
C14 C15 C18 C20 -155.1(12)
C16 C15 C18 C20 27.7(17)
C20 C18 O19 Ga1 19.1(17)
C15 C18 O19 Ga1 -161.6(8)
O102 Ga1 O19 C18 86(9)
O99 Ga1 O19 C18 61.9(10)
O22 Ga1 O19 C18 -28.1(10)
O62 Ga1 O19 C18 -117.3(10)
O59 Ga1 O19 C18 153.4(10)
O19 C18 C20 C21 1(2)
C15 C18 C20 C21 -178.7(12)
C18 C20 C21 O22 0(2)
C18 C20 C21 C23 178.7(12)
C20 C21 O22 Ga1 -18.8(18)
C23 C21 O22 Ga1 162.0(8)
O102 Ga1 O22 C21 -150.9(10)
O99 Ga1 O22 C21 -60.3(10)
O19 Ga1 O22 C21 27.0(10)
O62 Ga1 O22 C21 119.2(10)
O59 Ga1 O22 C21 53(6)
O22 C21 C23 O24 -166.9(10)
C20 C21 C23 O24 13.9(17)
O22 C21 C23 C29 78.5(14)
C20 C21 C23 C29 -100.7(13)
C21 C23 O24 C25 -125.6(12)
C29 C23 O24 C25 -5.1(12)
C23 O24 C25 O28 -15.5(13)
C23 O24 C25 C26 102.9(12)
C23 O24 C25 C27 -132.4(11)
O24 C25 O28 C29 33.0(13)
C26 C25 O28 C29 -83.6(14)
C27 C25 O28 C29 149.0(13)
C25 O28 C29 C30 -152.9(11)
C25 O28 C29 C23 -36.0(13)
O24 C23 C29 O28 24.4(12)
C21 C23 C29 O28 145.8(11)
O24 C23 C29 C30 142.1(10)
C21 C23 C29 C30 -96.6(13)
O28 C29 C30 O31 -152.7(11)
C23 C29 C30 O31 94.4(12)
O28 C29 C30 C32 27.2(17)
C23 C29 C30 C32 -85.7(14)
C32 C30 O31 Ga2 11.2(19)
C29 C30 O31 Ga2 -168.9(7)
O34 Ga2 O31 C30 -23.1(10)
O114 Ga2 O31 C30 -149(5)
O71 Ga2 O31 C30 154.5(10)
O111 Ga2 O31 C30 66.5(10)
O74 Ga2 O31 C30 -114.4(9)
O31 C30 C32 C33 7(2)
C29 C30 C32 C33 -172.4(12)
C30 C32 C33 O34 -4(2)
C30 C32 C33 C35 179.3(13)
C32 C33 O34 Ga2 -17.9(19)
C35 C33 O34 Ga2 159.0(9)
O31 Ga2 O34 C33 26.5(10)
O114 Ga2 O34 C33 -156.5(10)
O71 Ga2 O34 C33 -36(8)
O111 Ga2 O34 C33 -65.3(10)
O74 Ga2 O34 C33 117.3(10)
O34 C33 C35 C36 1(2)
C32 C33 C35 C36 178.3(16)
O34 C33 C35 C40 -170.5(18)
C32 C33 C35 C40 7(3)
C40 C35 C36 C37 -8(3)
C33 C35 C36 C37 179.2(18)
C35 C36 C37 C38 8(4)
C36 C37 C38 C39 -3(4)
C36 C37 C38 Br41 176.9(17)
C37 C38 C39 C40 0(4)
Br41 C38 C39 C40 180(2)
C36 C35 C40 C39 5(4)
C33 C35 C40 C39 177(2)
C38 C39 C40 C35 -1(5)
C57 C52 C53 C54 4(3)
Br51 C52 C53 C54 -179.0(12)
C52 C53 C54 C55 -3(2)
C53 C54 C55 C56 1(2)
C53 C54 C55 C58 174.4(13)
C54 C55 C56 C57 -1(2)
C58 C55 C56 C57 -174.0(14)
C53 C52 C57 C56 -4(3)
Br51 C52 C57 C56 179.2(12)
C55 C56 C57 C52 2(2)
C56 C55 C58 O59 -160.6(14)
C54 C55 C58 O59 26.3(18)
C56 C55 C58 C60 19(2)
C54 C55 C58 C60 -153.7(13)
C60 C58 O59 Ga1 0.7(19)
C55 C58 O59 Ga1 -179.3(8)
O102 Ga1 O59 C58 -76.1(10)
O99 Ga1 O59 C58 -166.8(10)
O19 Ga1 O59 C58 105.9(10)
O22 Ga1 O59 C58 80(6)
O62 Ga1 O59 C58 13.7(10)
O59 C58 C60 C61 -15(2)
C55 C58 C60 C61 165.4(12)
C58 C60 C61 O62 6(2)
C58 C60 C61 C63 -172.9(11)
C60 C61 O62 Ga1 14.9(17)
C63 C61 O62 Ga1 -165.9(7)
O102 Ga1 O62 C61 71.3(9)
O99 Ga1 O62 C61 -166(59)
O19 Ga1 O62 C61 -107.8(9)
O22 Ga1 O62 C61 162.3(9)
O59 Ga1 O62 C61 -20.8(9)
O62 C61 C63 O64 -160.8(10)
C60 C61 C63 O64 18.5(15)
O62 C61 C63 C69 84.1(14)
C60 C61 C63 C69 -96.6(13)
C69 C63 O64 C65 -34.5(12)
C61 C63 O64 C65 -156.1(10)
C63 O64 C65 O68 34.9(12)
C63 O64 C65 C67 151.5(11)
C63 O64 C65 C66 -85.0(12)
O64 C65 O68 C69 -21.2(13)
C67 C65 O68 C69 -136.8(11)
C66 C65 O68 C69 97.8(12)
C65 O68 C69 C70 -124.3(11)
C65 O68 C69 C63 -0.5(13)
O64 C63 C69 O68 21.7(12)
C61 C63 C69 O68 140.5(11)
O64 C63 C69 C70 146.2(11)
C61 C63 C69 C70 -95.0(14)
O68 C69 C70 O71 -161.4(10)
C63 C69 C70 O71 79.8(14)
O68 C69 C70 C72 17.7(16)
C63 C69 C70 C72 -101.2(12)
C72 C70 O71 Ga2 -18.4(17)
C69 C70 O71 Ga2 160.6(8)
O34 Ga2 O71 C70 -179(100)
O31 Ga2 O71 C70 118.7(10)
O114 Ga2 O71 C70 -58.3(10)
O111 Ga2 O71 C70 -149.4(10)
O74 Ga2 O71 C70 27.9(10)
O71 C70 C72 C73 -4(2)
C69 C70 C72 C73 176.9(11)
C70 C72 C73 O74 6.8(19)
C70 C72 C73 C75 -175.0(11)
C72 C73 O74 Ga2 13.9(17)
C75 C73 O74 Ga2 -164.3(8)
O34 Ga2 O74 C73 154.7(9)
O31 Ga2 O74 C73 -114.8(9)
O114 Ga2 O74 C73 63.1(10)
O71 Ga2 O74 C73 -26.6(10)
O111 Ga2 O74 C73 46(8)
O74 C73 C75 C76 21.4(17)
C72 C73 C75 C76 -156.9(12)
O74 C73 C75 C80 -155.3(12)
C72 C73 C75 C80 26.3(17)
C80 C75 C76 C77 -1(2)
C73 C75 C76 C77 -177.5(12)
C75 C76 C77 C78 4(2)
C76 C77 C78 C79 -4(2)
C76 C77 C78 Br81 176.0(11)
C77 C78 C79 C80 1(2)
Br81 C78 C79 C80 -178.4(10)
C76 C75 C80 C79 -1.9(19)
C73 C75 C80 C79 174.8(12)
C78 C79 C80 C75 1(2)
C97 C92 C93 C94 0(2)
Br91 C92 C93 C94 -179.9(10)
C92 C93 C94 C95 -1(2)
C93 C94 C95 C96 1(2)
C93 C94 C95 C98 179.1(13)
C94 C95 C96 C97 0(2)
C98 C95 C96 C97 -178.0(13)
C93 C92 C97 C96 1(2)
Br91 C92 C97 C96 -178.8(11)
C95 C96 C97 C92 -1(2)
C96 C95 C98 O99 -32.3(17)
C94 C95 C98 O99 150.0(13)
C96 C95 C98 C100 148.7(13)
C94 C95 C98 C100 -28.9(19)
C100 C98 O99 Ga1 -22.0(17)
C95 C98 O99 Ga1 159.0(8)
O102 Ga1 O99 C98 24.6(10)
O19 Ga1 O99 C98 -156.3(10)
O22 Ga1 O99 C98 -66.4(10)
O62 Ga1 O99 C98 -98(21)
O59 Ga1 O99 C98 116.7(10)
O99 C98 C100 C101 5(2)
C95 C98 C100 C101 -176.6(12)
C98 C100 C101 O102 3(2)
C98 C100 C101 C103 -176.8(12)
C100 C101 O102 Ga1 8.2(18)
C103 C101 O102 Ga1 -172.1(8)
O99 Ga1 O102 C101 -17.5(9)
O19 Ga1 O102 C101 -42(9)
O22 Ga1 O102 C101 72.5(9)
O62 Ga1 O102 C101 161.7(9)
O59 Ga1 O102 C101 -108.9(9)
O102 C101 C103 O104 -145.8(11)
C100 C101 C103 O104 33.9(16)
O102 C101 C103 C109 98.9(13)
C100 C101 C103 C109 -81.4(15)
C101 C103 O104 C105 -151.2(11)
C109 C103 O104 C105 -28.8(13)
C103 O104 C105 O108 11.8(15)
C103 O104 C105 C106 129.9(13)
C103 O104 C105 C107 -102.5(14)
O104 C105 O108 C109 12.2(14)
C106 C105 O108 C109 -102.2(14)
C107 C105 O108 C109 129.1(12)
C105 O108 C109 C110 -154.4(12)
C105 O108 C109 C103 -28.7(13)
O104 C103 C109 O108 34.5(11)
C101 C103 C109 O108 155.1(10)
O104 C103 C109 C110 157.0(10)
C101 C103 C109 C110 -82.4(14)
O108 C109 C110 O111 -150.4(11)
C103 C109 C110 O111 93.1(14)
O108 C109 C110 C112 35.3(16)
C103 C109 C110 C112 -81.2(14)
C112 C110 O111 Ga2 1.5(19)
C109 C110 O111 Ga2 -171.8(8)
O34 Ga2 O111 C110 -102.9(9)
O31 Ga2 O111 C110 166.6(9)
O114 Ga2 O111 C110 -11.3(10)
O71 Ga2 O111 C110 78.5(9)
O74 Ga2 O111 C110 6(8)
O111 C110 C112 C113 7(2)
C109 C110 C112 C113 -179.9(12)
C110 C112 C113 O114 2(2)
C110 C112 C113 C115 -175.6(12)
C112 C113 O114 Ga2 -17.3(18)
C115 C113 O114 Ga2 160.0(8)
O34 Ga2 O114 C113 109.0(10)
O31 Ga2 O114 C113 -125(6)
O71 Ga2 O114 C113 -68.6(10)
O111 Ga2 O114 C113 19.4(10)
O74 Ga2 O114 C113 -159.8(10)
O114 C113 C115 C116 159.7(13)
C112 C113 C115 C116 -23(2)
O114 C113 C115 C120 -24.0(17)
C112 C113 C115 C120 153.3(13)
C120 C115 C116 C117 3(2)
C113 C115 C116 C117 178.9(13)
C115 C116 C117 C118 0(2)
C116 C117 C118 C119 -2(2)
C116 C117 C118 Br12 178.7(12)
C117 C118 C119 C120 1(2)
Br12 C118 C119 C120 -179.9(12)
C118 C119 C120 C115 2(2)
C116 C115 C120 C119 -4(2)
C113 C115 C120 C119 179.8(13)
